data_7121264
loop_
_publ_author_name
'Moriyama, Katsuhiko'
'Hamada, Tsukasa'
'Ishida, Kazuma'
'Togo, Hideo'

_publ_section_title
;
 1,3-Iodo-amination of 2-methyl indoles via
 C<sub>sp<sup>2</sup></sub>-C<sub>sp<sup>3</sup></sub> dual
 functionalization with iodine reagent.
;
_journal_issue 34
_journal_name_full 'Chemical communications (Cambridge, England)'
_journal_page_first 4258
_journal_page_last 4261
_journal_paper_doi 10.1039/c8cc00352a
_journal_volume 54
_journal_year 2018
_chemical_formula_sum 'C30 H35 N5 O8 S'
_chemical_formula_weight 625.69
_space_group_crystal_system monoclinic
_space_group_IT_number 14
_space_group_name_Hall '-P 2yn'
_space_group_name_H-M_alt 'P 1 21/n 1'
_symmetry_space_group_name_Hall '-P 2yn'
_symmetry_space_group_name_H-M 'P 1 21/n 1'
_atom_sites_solution_hydrogens geom
_audit_update_record
;
2017-12-07 deposited with the CCDC.
2018-02-09 downloaded from the CCDC.
;
_cell_angle_alpha 90
_cell_angle_beta 112.6609(12)
_cell_angle_gamma 90
_cell_formula_units_Z 4
_cell_length_a 15.0230(15)
_cell_length_b 12.3995(12)
_cell_length_c 17.7457(17)
_cell_measurement_reflns_used 2951
_cell_measurement_temperature 173
_cell_measurement_theta_max 24.0363
_cell_measurement_theta_min 2.2349
_cell_volume 3050.4(5)
_computing_cell_refinement 'SAINT V8.34A (Bruker AXS Inc., 2013)'
_computing_data_collection 'APEX2 (Bruker AXS, 2006)'
_computing_data_reduction 'SAINT V8.34A (Bruker AXS Inc., 2013)'
_computing_molecular_graphics 'XSHEL (Bruker AXS,2002)'
_computing_publication_material 'XCIF (Bruker AXS, 2001)'
_computing_structure_refinement 'SHELXL-2013 (Sheldrick, 2013)'
_computing_structure_solution 'SHELXS-97 (Sheldrick, 1997)'
_diffrn_ambient_temperature 173
_diffrn_detector_area_resol_mean 8.3333
_diffrn_measured_fraction_theta_full 0.998
_diffrn_measured_fraction_theta_max 0.988
_diffrn_measurement_device_type 'Bruker APEXII CCD area detector'
_diffrn_measurement_method 'Phi and Omega scans'
_diffrn_radiation_monochromator graphite
_diffrn_radiation_type MoK\a
_diffrn_radiation_wavelength 0.71073
_diffrn_reflns_av_R_equivalents 0.0390
_diffrn_reflns_av_unetI/netI 0.0611
_diffrn_reflns_limit_h_max 19
_diffrn_reflns_limit_h_min -19
_diffrn_reflns_limit_k_max 6
_diffrn_reflns_limit_k_min -16
_diffrn_reflns_limit_l_max 21
_diffrn_reflns_limit_l_min -23
_diffrn_reflns_number 17156
_diffrn_reflns_theta_full 25.50
_diffrn_reflns_theta_max 27.48
_diffrn_reflns_theta_min 1.51
_diffrn_source 'fine-focus sealed tube'
_exptl_absorpt_coefficient_mu 0.165
_exptl_absorpt_correction_T_max 0.98
_exptl_absorpt_correction_T_min 0.94
_exptl_absorpt_correction_type empirical
_exptl_absorpt_process_details 'SADABS (Sheldrick 1996)'
_exptl_crystal_colour colourless
_exptl_crystal_density_diffrn 1.362
_exptl_crystal_density_method 'not measured'
_exptl_crystal_description Plate
_exptl_crystal_F_000 1320
_exptl_crystal_size_max 0.200
_exptl_crystal_size_mid 0.200
_exptl_crystal_size_min 0.100
_refine_diff_density_max 0.299
_refine_diff_density_min -0.436
_refine_ls_extinction_method none
_refine_ls_goodness_of_fit_ref 0.993
_refine_ls_hydrogen_treatment constr
_refine_ls_matrix_type full
_refine_ls_number_parameters 404
_refine_ls_number_reflns 6907
_refine_ls_number_restraints 0
_refine_ls_restrained_S_all 0.993
_refine_ls_R_factor_all 0.0825
_refine_ls_R_factor_gt 0.0449
_refine_ls_shift/su_max 0.000
_refine_ls_shift/su_mean 0.000
_refine_ls_structure_factor_coef Fsqd
_refine_ls_weighting_details 'w=1/[\s^2^(Fo^2^)+(0.0683P)^2^] where P=(Fo^2^+2Fc^2^)/3'
_refine_ls_weighting_scheme calc
_refine_ls_wR_factor_gt 0.1090
_refine_ls_wR_factor_ref 0.1286
_reflns_number_gt 4581
_reflns_number_total 6907
_reflns_threshold_expression 'I > 2\s(I)'
_cod_data_source_file c8cc00352a2.cif
_cod_data_source_block I_CCDC2
_cod_depositor_comments 'Adding full bibliography for 7121262--7121264.cif.'
_cod_database_code 7121264

loop_
_space_group_symop_operation_xyz
'x, y, z'
'-x+1/2, y+1/2, -z+1/2'
'-x, -y, -z'
'x-1/2, -y-1/2, z-1/2'

loop_
_atom_site_type_symbol
_atom_site_label
_atom_site_fract_x
_atom_site_fract_y
_atom_site_fract_z
_atom_site_U_iso_or_equiv
_atom_site_adp_type
_atom_site_calc_flag
_atom_site_refinement_flags_adp
_atom_site_refinement_flags_posn
_atom_site_occupancy
C C1 0.60162(14) -0.03403(14) 0.15168(11) 0.0213(4) Uani d . . 1
C C2 0.66505(14) -0.10230(15) 0.22285(11) 0.0224(4) Uani d . . 1
C C3 0.66850(14) -0.04987(15) 0.29744(11) 0.0228(4) Uani d . . 1
C C4 0.70871(15) -0.08362(16) 0.37816(12) 0.0286(5) Uani d . . 1
H H4 0.7413 -0.1509 0.3922 0.034 Uiso calc U R 1
C C5 0.70039(16) -0.01739(17) 0.43772(12) 0.0327(5) Uani d . . 1
H H5 0.7281 -0.0388 0.4934 0.039 Uiso calc U R 1
C C6 0.65199(15) 0.08010(17) 0.41685(12) 0.0306(5) Uani d . . 1
H H6 0.6463 0.124 0.4587 0.037 Uiso calc U R 1
C C7 0.61137(14) 0.11544(16) 0.33614(11) 0.0253(4) Uani d . . 1
H H7 0.5782 0.1823 0.3224 0.03 Uiso calc U R 1
C C8 0.62105(13) 0.04978(15) 0.27669(11) 0.0206(4) Uani d . . 1
C C9 0.70887(14) -0.18881(16) 0.20815(12) 0.0262(4) Uani d . . 1
H H9 0.7479 -0.2341 0.2515 0.031 Uiso calc U R 1
C C10 0.69488(15) -0.21261(16) 0.12149(12) 0.0271(5) Uani d . . 1
H H10A 0.748 -0.2593 0.1208 0.032 Uiso calc U R 1
H H10B 0.6335 -0.252 0.0943 0.032 Uiso calc U R 1
C C11 0.53881(14) 0.15166(15) 0.14272(12) 0.0223(4) Uani d . . 1
C C12 0.48821(16) 0.33712(16) 0.15143(12) 0.0323(5) Uani d . . 1
C C13 0.38201(17) 0.3147(2) 0.10437(15) 0.0463(6) Uani d . . 1
H H13A 0.3743 0.2655 0.059 0.069 Uiso calc U R 1
H H13B 0.3483 0.3825 0.0828 0.069 Uiso calc U R 1
H H13C 0.3547 0.2815 0.1408 0.069 Uiso calc U R 1
C C14 0.5036(2) 0.4055(2) 0.22628(15) 0.0567(8) Uani d . . 1
H H14A 0.4754 0.3689 0.2608 0.085 Uiso calc U R 1
H H14B 0.4724 0.4757 0.2093 0.085 Uiso calc U R 1
H H14C 0.5729 0.4159 0.2571 0.085 Uiso calc U R 1
C C15 0.53686(19) 0.38604(19) 0.09951(16) 0.0487(6) Uani d . . 1
H H15A 0.6066 0.3898 0.131 0.073 Uiso calc U R 1
H H15B 0.5116 0.4588 0.0828 0.073 Uiso calc U R 1
H H15C 0.5241 0.3413 0.0509 0.073 Uiso calc U R 1
C C16 0.50401(13) -0.08799(16) 0.09985(11) 0.0219(4) Uani d . . 1
H H16A 0.4625 -0.0357 0.0594 0.026 Uiso calc U R 1
H H16B 0.5154 -0.1502 0.0698 0.026 Uiso calc U R 1
C C17 0.39263(14) -0.05033(17) 0.16818(12) 0.0280(5) Uani d . . 1
C C18 0.31047(17) -0.0194(2) 0.26127(14) 0.0436(6) Uani d . . 1
C C19 0.3254(3) -0.0739(3) 0.34148(18) 0.0812(10) Uani d . . 1
H H19A 0.3136 -0.1515 0.3325 0.122 Uiso calc U R 1
H H19B 0.2805 -0.0436 0.3638 0.122 Uiso calc U R 1
H H19C 0.3918 -0.062 0.3801 0.122 Uiso calc U R 1
C C20 0.3344(2) 0.0988(2) 0.2741(2) 0.0730(9) Uani d . . 1
H H20A 0.402 0.1074 0.3111 0.11 Uiso calc U R 1
H H20B 0.2926 0.1332 0.2979 0.11 Uiso calc U R 1
H H20C 0.3242 0.1327 0.2215 0.11 Uiso calc U R 1
C C21 0.21189(19) -0.0419(3) 0.19815(18) 0.0784(11) Uani d . . 1
H H21A 0.2046 -0.0058 0.147 0.118 Uiso calc U R 1
H H21B 0.163 -0.0148 0.2173 0.118 Uiso calc U R 1
H H21C 0.2036 -0.1198 0.1889 0.118 Uiso calc U R 1
C C22 0.52004(18) -0.2731(2) 0.27724(13) 0.0415(6) Uani d . . 1
H H22A 0.4988 -0.2219 0.3089 0.062 Uiso calc U R 1
H H22B 0.588 -0.26 0.2874 0.062 Uiso calc U R 1
H H22C 0.5124 -0.3469 0.2936 0.062 Uiso calc U R 1
C C23 0.71582(14) 0.06868(16) 0.09966(11) 0.0225(4) Uani d . . 1
C C24 0.77163(14) -0.08450(16) 0.05933(11) 0.0257(4) Uani d . . 1
C C25 0.84456(15) 0.09203(16) 0.04457(12) 0.0258(4) Uani d . . 1
C C26 0.80998(17) 0.18563(18) 0.00131(12) 0.0331(5) Uani d . . 1
H H26 0.7448 0.2068 -0.0125 0.04 Uiso calc U R 1
C C27 0.87148(19) 0.24847(19) -0.02180(15) 0.0441(6) Uani d . . 1
H H27 0.8484 0.3134 -0.0513 0.053 Uiso calc U R 1
C C28 0.96562(19) 0.2175(2) -0.00231(15) 0.0450(6) Uani d . . 1
H H28 1.0074 0.2607 -0.0185 0.054 Uiso calc U R 1
C C29 0.99910(17) 0.1238(2) 0.04068(14) 0.0414(6) Uani d . . 1
H H29 1.0642 0.1027 0.0542 0.05 Uiso calc U R 1
C C30 0.93908(15) 0.05995(18) 0.06451(12) 0.0320(5) Uani d . . 1
H H30 0.9624 -0.0049 0.0941 0.038 Uiso calc U R 1
N N1 0.58673(11) 0.06496(12) 0.19039(9) 0.0209(4) Uani d . . 1
N N2 0.45493(12) -0.12484(13) 0.15277(9) 0.0249(4) Uani d . . 1
N N3 0.65578(11) -0.01566(12) 0.09800(9) 0.0222(4) Uani d . . 1
N N4 0.69302(12) -0.11207(12) 0.07639(9) 0.0239(4) Uani d . . 1
N N5 0.78034(11) 0.02687(13) 0.06778(9) 0.0241(4) Uani d . . 1
O O1 0.50545(10) 0.14878(11) 0.06948(8) 0.0271(3) Uani d . . 1
O O2 0.53748(10) 0.23529(10) 0.18987(8) 0.0283(3) Uani d . . 1
O O3 0.35879(11) 0.02560(13) 0.12500(9) 0.0402(4) Uani d . . 1
O O4 0.38257(11) -0.07627(12) 0.23671(8) 0.0367(4) Uani d . . 1
O O5 0.49562(12) -0.31158(12) 0.12707(9) 0.0399(4) Uani d . . 1
O O6 0.35264(11) -0.28288(13) 0.15974(9) 0.0432(4) Uani d . . 1
O O7 0.71336(10) 0.16079(11) 0.12136(8) 0.0299(3) Uani d . . 1
O O8 0.82316(11) -0.14614(11) 0.04121(9) 0.0347(4) Uani d . . 1
S S1 0.45025(4) -0.25639(4) 0.17329(3) 0.03055(15) Uani d . . 1

loop_
_atom_site_aniso_label
_atom_site_aniso_U_11
_atom_site_aniso_U_22
_atom_site_aniso_U_33
_atom_site_aniso_U_12
_atom_site_aniso_U_13
_atom_site_aniso_U_23
C1 0.0270(10) 0.0173(9) 0.0247(10) 0.0006(8) 0.0156(9) -0.0010(8)
C2 0.0238(10) 0.0219(10) 0.0230(9) -0.0014(8) 0.0105(8) 0.0019(8)
C3 0.0240(10) 0.0215(10) 0.0246(10) -0.0025(8) 0.0113(8) 0.0000(8)
C4 0.0331(12) 0.0244(10) 0.0262(10) -0.0002(9) 0.0093(9) 0.0019(9)
C5 0.0426(13) 0.0323(12) 0.0219(10) -0.0027(10) 0.0109(10) -0.0002(9)
C6 0.0396(13) 0.0298(11) 0.0259(10) -0.0065(10) 0.0166(10) -0.0057(9)
C7 0.0284(11) 0.0233(10) 0.0272(10) -0.0015(9) 0.0141(9) -0.0027(9)
C8 0.0204(10) 0.0227(10) 0.0202(9) -0.0031(8) 0.0095(8) -0.0003(8)
C9 0.0300(11) 0.0223(10) 0.0291(10) 0.0044(9) 0.0144(9) 0.0034(9)
C10 0.0336(12) 0.0188(10) 0.0351(11) 0.0039(9) 0.0201(10) 0.0011(9)
C11 0.0232(10) 0.0202(10) 0.0276(11) 0.0012(8) 0.0143(9) 0.0000(8)
C12 0.0422(13) 0.0213(11) 0.0353(12) 0.0120(10) 0.0170(11) 0.0026(9)
C13 0.0397(14) 0.0439(14) 0.0561(15) 0.0177(12) 0.0193(12) 0.0055(12)
C14 0.088(2) 0.0303(13) 0.0468(15) 0.0222(14) 0.0199(15) -0.0068(12)
C15 0.0579(17) 0.0305(13) 0.0645(16) 0.0058(12) 0.0310(14) 0.0112(12)
C16 0.0260(10) 0.0232(10) 0.0205(9) 0.0010(8) 0.0134(8) 0.0008(8)
C17 0.0258(11) 0.0308(12) 0.0318(11) -0.0021(9) 0.0159(9) -0.0014(10)
C18 0.0370(14) 0.0590(17) 0.0479(14) -0.0023(12) 0.0307(12) -0.0099(13)
C19 0.098(3) 0.109(3) 0.069(2) 0.003(2) 0.069(2) 0.006(2)
C20 0.086(2) 0.067(2) 0.096(2) -0.0102(18) 0.069(2) -0.0310(18)
C21 0.0377(16) 0.129(3) 0.080(2) -0.0062(17) 0.0348(16) -0.031(2)
C22 0.0495(15) 0.0382(13) 0.0339(12) -0.0036(11) 0.0129(11) 0.0125(11)
C23 0.0246(10) 0.0243(11) 0.0213(9) 0.0005(8) 0.0117(8) -0.0003(8)
C24 0.0274(11) 0.0276(11) 0.0257(10) 0.0007(9) 0.0143(9) -0.0011(9)
C25 0.0299(11) 0.0284(11) 0.0253(10) -0.0041(9) 0.0175(9) -0.0049(9)
C26 0.0380(13) 0.0358(12) 0.0306(11) -0.0012(10) 0.0188(10) 0.0009(10)
C27 0.0611(17) 0.0351(13) 0.0497(14) -0.0051(12) 0.0363(13) 0.0010(11)
C28 0.0567(17) 0.0426(14) 0.0527(15) -0.0188(13) 0.0398(14) -0.0124(12)
C29 0.0342(13) 0.0497(15) 0.0501(14) -0.0090(11) 0.0271(11) -0.0149(12)
C30 0.0319(12) 0.0364(12) 0.0325(11) -0.0017(10) 0.0176(10) -0.0065(10)
N1 0.0260(9) 0.0187(8) 0.0208(8) 0.0034(7) 0.0122(7) -0.0009(7)
N2 0.0269(9) 0.0253(9) 0.0267(9) -0.0010(7) 0.0151(7) 0.0013(7)
N3 0.0274(9) 0.0176(8) 0.0278(8) 0.0031(7) 0.0173(7) -0.0009(7)
N4 0.0295(9) 0.0181(8) 0.0308(9) 0.0020(7) 0.0190(8) -0.0022(7)
N5 0.0258(9) 0.0235(9) 0.0281(9) 0.0004(7) 0.0160(7) -0.0013(7)
O1 0.0345(8) 0.0269(7) 0.0225(7) 0.0057(6) 0.0138(6) 0.0013(6)
O2 0.0373(8) 0.0202(7) 0.0273(7) 0.0080(6) 0.0125(6) -0.0008(6)
O3 0.0459(10) 0.0381(9) 0.0480(9) 0.0136(8) 0.0305(8) 0.0117(8)
O4 0.0409(9) 0.0465(9) 0.0342(8) 0.0041(8) 0.0270(7) 0.0041(7)
O5 0.0553(11) 0.0242(8) 0.0476(9) -0.0006(7) 0.0281(8) -0.0022(7)
O6 0.0370(9) 0.0426(9) 0.0491(10) -0.0133(7) 0.0158(8) 0.0072(8)
O7 0.0369(9) 0.0215(8) 0.0394(8) -0.0017(6) 0.0237(7) -0.0045(6)
O8 0.0378(9) 0.0300(8) 0.0471(9) 0.0050(7) 0.0285(8) -0.0045(7)
S1 0.0344(3) 0.0259(3) 0.0319(3) -0.0053(2) 0.0135(2) 0.0034(2)

loop_
_atom_type_symbol
_atom_type_description
_atom_type_scat_dispersion_real
_atom_type_scat_dispersion_imag
_atom_type_scat_source
C C 0.0033 0.0016 'International Tables Vol C Tables 4.2.6.8 and 6.1.1.4'
H H 0.0000 0.0000 'International Tables Vol C Tables 4.2.6.8 and 6.1.1.4'
N N 0.0061 0.0033 'International Tables Vol C Tables 4.2.6.8 and 6.1.1.4'
O O 0.0106 0.0060 'International Tables Vol C Tables 4.2.6.8 and 6.1.1.4'
S S 0.1246 0.1234 'International Tables Vol C Tables 4.2.6.8 and 6.1.1.4'

loop_
_geom_angle_atom_site_label_1
_geom_angle_atom_site_label_2
_geom_angle_atom_site_label_3
_geom_angle
N1 C1 N3 113.04(14)
N1 C1 C2 103.77(14)
N3 C1 C2 107.20(15)
N1 C1 C16 111.05(15)
N3 C1 C16 108.14(14)
C2 C1 C16 113.64(15)
C9 C2 C3 133.45(18)
C9 C2 C1 119.02(17)
C3 C2 C1 107.39(15)
C4 C3 C8 120.77(18)
C4 C3 C2 130.69(18)
C8 C3 C2 108.53(16)
C5 C4 C3 118.61(19)
C5 C4 H4 120.7
C3 C4 H4 120.7
C4 C5 C6 120.46(19)
C4 C5 H5 119.8
C6 C5 H5 119.8
C5 C6 C7 121.73(19)
C5 C6 H6 119.1
C7 C6 H6 119.1
C8 C7 C6 117.74(18)
C8 C7 H7 121.1
C6 C7 H7 121.1
C7 C8 C3 120.67(17)
C7 C8 N1 129.76(17)
C3 C8 N1 109.55(16)
C2 C9 C10 118.27(18)
C2 C9 H9 120.9
C10 C9 H9 120.9
N4 C10 C9 110.85(15)
N4 C10 H10A 109.5
C9 C10 H10A 109.5
N4 C10 H10B 109.5
C9 C10 H10B 109.5
H10A C10 H10B 108.1
O1 C11 O2 126.87(18)
O1 C11 N1 122.69(17)
O2 C11 N1 110.43(15)
O2 C12 C15 110.42(17)
O2 C12 C13 109.20(18)
C15 C12 C13 113.1(2)
O2 C12 C14 101.04(16)
C15 C12 C14 111.4(2)
C13 C12 C14 111.0(2)
C12 C13 H13A 109.5
C12 C13 H13B 109.5
H13A C13 H13B 109.5
C12 C13 H13C 109.5
H13A C13 H13C 109.5
H13B C13 H13C 109.5
C12 C14 H14A 109.5
C12 C14 H14B 109.5
H14A C14 H14B 109.5
C12 C14 H14C 109.5
H14A C14 H14C 109.5
H14B C14 H14C 109.5
C12 C15 H15A 109.5
C12 C15 H15B 109.5
H15A C15 H15B 109.5
C12 C15 H15C 109.5
H15A C15 H15C 109.5
H15B C15 H15C 109.5
N2 C16 C1 110.31(14)
N2 C16 H16A 109.6
C1 C16 H16A 109.6
N2 C16 H16B 109.6
C1 C16 H16B 109.6
H16A C16 H16B 108.1
O3 C17 O4 127.57(19)
O3 C17 N2 122.65(18)
O4 C17 N2 109.73(17)
O4 C18 C21 108.28(19)
O4 C18 C20 110.26(19)
C21 C18 C20 113.8(3)
O4 C18 C19 101.7(2)
C21 C18 C19 111.5(2)
C20 C18 C19 110.7(2)
C18 C19 H19A 109.5
C18 C19 H19B 109.5
H19A C19 H19B 109.5
C18 C19 H19C 109.5
H19A C19 H19C 109.5
H19B C19 H19C 109.5
C18 C20 H20A 109.5
C18 C20 H20B 109.5
H20A C20 H20B 109.5
C18 C20 H20C 109.5
H20A C20 H20C 109.5
H20B C20 H20C 109.5
C18 C21 H21A 109.5
C18 C21 H21B 109.5
H21A C21 H21B 109.5
C18 C21 H21C 109.5
H21A C21 H21C 109.5
H21B C21 H21C 109.5
S1 C22 H22A 109.5
S1 C22 H22B 109.5
H22A C22 H22B 109.5
S1 C22 H22C 109.5
H22A C22 H22C 109.5
H22B C22 H22C 109.5
O7 C23 N3 128.66(18)
O7 C23 N5 126.17(18)
N3 C23 N5 105.14(16)
O8 C24 N4 126.31(19)
O8 C24 N5 127.59(18)
N4 C24 N5 106.10(16)
C26 C25 C30 120.95(19)
C26 C25 N5 118.89(18)
C30 C25 N5 120.15(18)
C25 C26 C27 119.2(2)
C25 C26 H26 120.4
C27 C26 H26 120.4
C28 C27 C26 120.5(2)
C28 C27 H27 119.8
C26 C27 H27 119.8
C29 C28 C27 119.8(2)
C29 C28 H28 120.1
C27 C28 H28 120.1
C28 C29 C30 120.8(2)
C28 C29 H29 119.6
C30 C29 H29 119.6
C29 C30 C25 118.9(2)
C29 C30 H30 120.5
C25 C30 H30 120.5
C11 N1 C8 130.17(15)
C11 N1 C1 120.06(14)
C8 N1 C1 109.58(14)
C17 N2 C16 116.86(15)
C17 N2 S1 120.43(13)
C16 N2 S1 120.87(13)
C23 N3 N4 108.66(14)
C23 N3 C1 128.21(15)
N4 N3 C1 114.16(14)
C24 N4 N3 108.02(15)
C24 N4 C10 119.51(16)
N3 N4 C10 119.16(14)
C24 N5 C23 111.18(16)
C24 N5 C25 125.05(16)
C23 N5 C25 123.75(16)
C11 O2 C12 119.70(15)
C17 O4 C18 120.49(17)
O5 S1 O6 118.63(10)
O5 S1 N2 105.79(8)
O6 S1 N2 108.22(9)
O5 S1 C22 108.93(11)
O6 S1 C22 108.03(11)
N2 S1 C22 106.64(10)

loop_
_geom_bond_atom_site_label_1
_geom_bond_atom_site_label_2
_geom_bond_distance
C1 N1 1.465(2)
C1 N3 1.489(2)
C1 C2 1.514(3)
C1 C16 1.551(3)
C2 C9 1.336(3)
C2 C3 1.458(3)
C3 C4 1.388(3)
C3 C8 1.403(3)
C4 C5 1.382(3)
C4 H4 0.95
C5 C6 1.386(3)
C5 H5 0.95
C6 C7 1.394(3)
C6 H6 0.95
C7 C8 1.384(2)
C7 H7 0.95
C8 N1 1.428(2)
C9 C10 1.499(3)
C9 H9 0.95
C10 N4 1.476(2)
C10 H10A 0.99
C10 H10B 0.99
C11 O1 1.200(2)
C11 O2 1.337(2)
C11 N1 1.386(2)
C12 O2 1.489(2)
C12 C15 1.507(3)
C12 C13 1.515(3)
C12 C14 1.516(3)
C13 H13A 0.98
C13 H13B 0.98
C13 H13C 0.98
C14 H14A 0.98
C14 H14B 0.98
C14 H14C 0.98
C15 H15A 0.98
C15 H15B 0.98
C15 H15C 0.98
C16 N2 1.472(2)
C16 H16A 0.99
C16 H16B 0.99
C17 O3 1.197(2)
C17 O4 1.322(2)
C17 N2 1.415(3)
C18 O4 1.491(3)
C18 C21 1.499(4)
C18 C20 1.505(4)
C18 C19 1.512(4)
C19 H19A 0.98
C19 H19B 0.98
C19 H19C 0.98
C20 H20A 0.98
C20 H20B 0.98
C20 H20C 0.98
C21 H21A 0.98
C21 H21B 0.98
C21 H21C 0.98
C22 S1 1.748(2)
C22 H22A 0.98
C22 H22B 0.98
C22 H22C 0.98
C23 O7 1.210(2)
C23 N3 1.374(2)
C23 N5 1.397(2)
C24 O8 1.216(2)
C24 N4 1.371(2)
C24 N5 1.390(3)
C25 C26 1.378(3)
C25 C30 1.383(3)
C25 N5 1.435(2)
C26 C27 1.386(3)
C26 H26 0.95
C27 C28 1.375(4)
C27 H27 0.95
C28 C29 1.374(3)
C28 H28 0.95
C29 C30 1.383(3)
C29 H29 0.95
C30 H30 0.95
N2 S1 1.6786(17)
N3 N4 1.433(2)
O5 S1 1.4271(15)
O6 S1 1.4299(16)
